data_4104646
loop_
_publ_author_name
'Wan Pyo Hong'
'Ahmad El-Awa'
'Philip L. Fuchs'

_publ_contact_author_address
;    Department of Chemistry
     Purdue University
     560 Oval Dr.
     W. Lafayette
     IN 47907-2084
     USA
;
_publ_contact_author_email pfuchs@purdue.edu
_publ_contact_author_name 'Philip L. Fuchs'
_publ_contact_author_phone 1(765)4945242
_publ_section_title
;
 Reagent-Directed Allylic Quadraselection. Chemoselective Anti- and
 Syn-Lawton SN2' Methylation of Seven-Membered Epoxyvinylsulfones
;
_journal_name_full 'Journal of the American Chemical Society'
_journal_page_first 9150
_journal_page_last 9151
_journal_paper_doi 10.1021/ja9017557
_journal_volume 131
_journal_year 2009
_chemical_formula_moiety 'C21 H34 O4 S1 Si1'
_chemical_formula_sum 'C21 H34 O4 S Si'
_chemical_formula_weight 410.65
_space_group_IT_number 2
_symmetry_cell_setting triclinic
_symmetry_space_group_name_Hall '-P 1'
_symmetry_space_group_name_H-M 'P -1'
_atom_type_scat_source 'International Tables for Crystallography (Vol C)'
_audit_creation_date 5-09-08
_audit_creation_method 'SHELXL and local programs'
_cell_angle_alpha 102.975(4)
_cell_angle_beta 90.660(5)
_cell_angle_gamma 106.971(4)
_cell_formula_units_Z 2
_cell_length_a 7.8455(7)
_cell_length_b 12.3519(10)
_cell_length_c 12.7612(12)
_cell_measurement_reflns_used 13632
_cell_measurement_temperature 150
_cell_measurement_theta_max 27
_cell_measurement_theta_min 2
_cell_volume 1148.65(18)
_computing_cell_refinement 'DENZO/SCALEPACK (Otwinowski & Minor, 1996)'
_computing_data_collection 'Collect (Nonius, 1998)'
_computing_data_reduction 'DENZO/SCALEPACK (Otwinowski & Minor, 1996)'
_computing_molecular_graphics
;
    ORTEP (Johnson, 1976)
    PLATON (Spek, 1997)
;
_computing_publication_material 'SHELX97(Sheldrick, 2008) and local programs'
_computing_structure_refinement 'SHELX97 (Sheldrick, 2008)'
_computing_structure_solution
;
 Direct methods (Charge Flipping, Oszlanyi and Suto, 2004 in PLATON, Spek, 1997)
;
_diffrn_ambient_temperature 150
_diffrn_measured_fraction_theta_full 0.9871
_diffrn_measured_fraction_theta_max 0.9871
_diffrn_measurement_device_type Nonius_KappaCCD
_diffrn_measurement_method \w
_diffrn_radiation_monochromator 'graphite 002'
_diffrn_radiation_type MO-K\a
_diffrn_radiation_wavelength 0.71073
_diffrn_reflns_av_R_equivalents 0.084
_diffrn_reflns_limit_h_max 10
_diffrn_reflns_limit_h_min -10
_diffrn_reflns_limit_k_max 15
_diffrn_reflns_limit_k_min -16
_diffrn_reflns_limit_l_max 16
_diffrn_reflns_limit_l_min -15
_diffrn_reflns_number 13632
_diffrn_reflns_theta_full 27.5
_diffrn_reflns_theta_max 27.49
_diffrn_reflns_theta_min 2.11
_diffrn_standards_number 0
_exptl_absorpt_coefficient_mu 0.206
_exptl_absorpt_correction_T_max 0.9636
_exptl_absorpt_correction_T_min 0.8708
_exptl_absorpt_correction_type multi-scan
_exptl_absorpt_process_details 'SCALEPACK (Otwinowski & Minor, 1997)'
_exptl_crystal_colour_primary colourless
_exptl_crystal_density_diffrn 1.187
_exptl_crystal_description needle
_exptl_crystal_F_000 444
_exptl_crystal_size_max 0.60
_exptl_crystal_size_mid 0.24
_exptl_crystal_size_min 0.18
_refine_diff_density_max 0.33
_refine_diff_density_min -0.60
_refine_ls_extinction_coef 0.80E-02
_refine_ls_extinction_method 'SHELXL97 (Sheldrick 2008)'
_refine_ls_goodness_of_fit_ref 1.034
_refine_ls_hydrogen_treatment constr
_refine_ls_matrix_type full
_refine_ls_number_parameters 253
_refine_ls_number_reflns 5213
_refine_ls_number_restraints 0
_refine_ls_R_factor_all 0.080
_refine_ls_R_factor_gt 0.046
_refine_ls_shift/su_max 0.001
_refine_ls_structure_factor_coef Fsqd
_refine_ls_weighting_details '1/[\s^2^(Fo^2^)+(0.0480P)^2^+0.0000P] where P=(Fo^2^+2Fc^2^)/3  '
_refine_ls_weighting_scheme calc
_refine_ls_wR_factor_gt 0.108
_refine_ls_wR_factor_ref 0.119
_reflns_number_gt 3606
_reflns_number_total 5213
_reflns_threshold_expression >2.0\s(I)
_cod_data_source_file ja9017557_si_005.cif
_cod_data_source_block 136872
_cod_depositor_comments
;
The following automatic conversions were performed:

'_refine_ls_weighting_scheme' value 'calc ' changed to 'calc'
according to the built-in table from CIF Core dictionary named
'cif_core.dic' version 2.4.1 from 2010-06-29.

Automatic conversion script
Id: cif_fix_values 1715 2011-07-08 13:25:40Z adriana 

The following automatic conversions were performed:

data name '_exptl_absorpt__process_details' was replaced with
'_exptl_absorpt_process_details' as specified in the replacement file
'data/replacement-values/replacement_tags.lst'.

Automatic conversion script
Id: cif_correct_tags 9268 2022-04-12 08:56:07Z antanas 
;
_cod_original_formula_sum 'C21 H34 O4 S1 Si1'
_cod_database_code 4104646

loop_
_symmetry_equiv_pos_as_xyz
'x, y, z'
'-x, -y, -z'

loop_
_atom_site_label
_atom_site_fract_x
_atom_site_fract_y
_atom_site_fract_z
_atom_site_U_iso_or_equiv
_atom_site_adp_type
_atom_site_occupancy
_atom_site_symmetry_multiplicity
_atom_site_calc_flag
_atom_site_refinement_flags
S51 0.33099(6) 1.12730(4) 0.17770(4) 0.02623(15) Uani 1 1 d .
Si11 0.26147(7) 0.52668(4) 0.25402(4) 0.02676(16) Uani 1 1 d .
O11 0.34652(16) 0.67018(10) 0.27407(10) 0.0260(3) Uani 1 1 d .
O31 0.79906(15) 0.92905(13) 0.11930(11) 0.0324(3) Uani 1 1 d .
O51 0.49428(17) 1.21821(11) 0.17582(12) 0.0353(3) Uani 1 1 d .
O52 0.17809(16) 1.11474(12) 0.10610(11) 0.0292(3) Uani 1 1 d .
C1 0.3679(2) 0.74194(15) 0.19814(15) 0.0230(4) Uani 1 1 d .
C2 0.5670(2) 0.81114(16) 0.20496(15) 0.0245(4) Uani 1 1 d .
C3 0.6094(2) 0.88651(17) 0.12174(15) 0.0253(4) Uani 1 1 d .
C4 0.5418(2) 0.99163(16) 0.14417(15) 0.0263(4) Uani 1 1 d .
C5 0.3726(2) 0.99066(16) 0.15299(15) 0.0245(4) Uani 1 1 d .
C6 0.2102(2) 0.88708(16) 0.14796(15) 0.0245(4) Uani 1 1 d .
C7 0.2391(2) 0.81456(15) 0.22622(15) 0.0244(4) Uani 1 1 d .
C11 0.0114(3) 0.48316(17) 0.26345(18) 0.0327(5) Uani 1 1 d .
C12 -0.0881(3) 0.49123(19) 0.1632(2) 0.0420(6) Uani 1 1 d .
C13 -0.0344(3) 0.5616(2) 0.3638(2) 0.0465(6) Uani 1 1 d .
C14 -0.0527(3) 0.35584(19) 0.2748(2) 0.0474(6) Uani 1 1 d .
C15 0.3742(3) 0.49156(19) 0.3652(2) 0.0438(6) Uani 1 1 d .
C16 0.3125(3) 0.45061(19) 0.11981(19) 0.0415(5) Uani 1 1 d .
C21 0.6806(3) 0.72754(18) 0.18834(17) 0.0323(5) Uani 1 1 d .
C51 0.2637(3) 1.14489(16) 0.31009(16) 0.0288(4) Uani 1 1 d .
C52 0.0829(3) 1.11346(18) 0.32697(17) 0.0348(5) Uani 1 1 d .
C53 0.0343(3) 1.1246(2) 0.43218(18) 0.0444(6) Uani 1 1 d .
C54 0.1654(4) 1.1673(2) 0.51769(18) 0.0490(6) Uani 1 1 d .
C55 0.3429(4) 1.19882(19) 0.50027(19) 0.0470(6) Uani 1 1 d .
C56 0.3939(3) 1.18832(17) 0.39635(18) 0.0372(5) Uani 1 1 d .
C61 0.1514(2) 0.81562(17) 0.03174(16) 0.0299(4) Uani 1 1 d .
H1 0.3321 0.6918 0.1253 0.028 Uiso 1 1 calc R
H2 0.6004 0.8628 0.2773 0.029 Uiso 1 1 calc R
H3 0.5580 0.8375 0.0504 0.030 Uiso 1 1 calc R
H4 0.6269 1.0641 0.1526 0.032 Uiso 1 1 calc R
H6 0.1126 0.9181 0.1734 0.029 Uiso 1 1 calc R
H31 0.8243 0.9232 0.0565 0.049 Uiso 1 1 calc R
H52 -0.0037 1.0856 0.2690 0.042 Uiso 1 1 calc R
H53 -0.0858 1.1035 0.4453 0.053 Uiso 1 1 calc R
H54 0.1319 1.1746 0.5880 0.059 Uiso 1 1 calc R
H55 0.4291 1.2273 0.5585 0.056 Uiso 1 1 calc R
H56 0.5145 1.2101 0.3841 0.045 Uiso 1 1 calc R
H7A 0.2814 0.8674 0.2963 0.029 Uiso 1 1 calc R
H7B 0.1235 0.7620 0.2339 0.029 Uiso 1 1 calc R
H12A -0.0632 0.4402 0.1006 0.063 Uiso 1 1 calc R
H12B -0.0493 0.5699 0.1551 0.063 Uiso 1 1 calc R
H12C -0.2143 0.4686 0.1709 0.063 Uiso 1 1 calc R
H13A -0.1608 0.5358 0.3705 0.070 Uiso 1 1 calc R
H13B 0.0002 0.6407 0.3567 0.070 Uiso 1 1 calc R
H13C 0.0288 0.5573 0.4269 0.070 Uiso 1 1 calc R
H14A 0.0029 0.3506 0.3401 0.071 Uiso 1 1 calc R
H14B -0.0207 0.3061 0.2142 0.071 Uiso 1 1 calc R
H14C -0.1803 0.3318 0.2772 0.071 Uiso 1 1 calc R
H15A 0.5014 0.5185 0.3620 0.066 Uiso 1 1 calc R
H15B 0.3363 0.4088 0.3578 0.066 Uiso 1 1 calc R
H15C 0.3430 0.5293 0.4333 0.066 Uiso 1 1 calc R
H16A 0.2701 0.4796 0.0642 0.062 Uiso 1 1 calc R
H16B 0.2542 0.3684 0.1077 0.062 Uiso 1 1 calc R
H16C 0.4393 0.4647 0.1186 0.062 Uiso 1 1 calc R
H21A 0.6509 0.6770 0.1173 0.049 Uiso 1 1 calc R
H21B 0.6572 0.6817 0.2412 0.049 Uiso 1 1 calc R
H21C 0.8050 0.7716 0.1961 0.049 Uiso 1 1 calc R
H61A 0.1171 0.8627 -0.0100 0.045 Uiso 1 1 calc R
H61B 0.0515 0.7485 0.0317 0.045 Uiso 1 1 calc R
H61C 0.2487 0.7909 0.0007 0.045 Uiso 1 1 calc R

loop_
_atom_site_aniso_label
_atom_site_aniso_U_11
_atom_site_aniso_U_22
_atom_site_aniso_U_33
_atom_site_aniso_U_12
_atom_site_aniso_U_13
_atom_site_aniso_U_23
S51 0.0292(3) 0.0228(2) 0.0280(3) 0.0066(2) -0.00024(19) 0.0106(2)
Si11 0.0293(3) 0.0229(3) 0.0299(3) 0.0091(2) -0.0003(2) 0.0087(2)
O11 0.0312(7) 0.0231(7) 0.0254(7) 0.0081(6) 0.0016(6) 0.0094(6)
O31 0.0212(6) 0.0459(9) 0.0306(8) 0.0080(6) 0.0042(6) 0.0132(7)
O51 0.0329(7) 0.0243(7) 0.0479(9) 0.0020(6) 0.0010(7) 0.0159(7)
O52 0.0313(7) 0.0329(7) 0.0272(7) 0.0112(6) -0.0004(6) 0.0126(6)
C1 0.0265(9) 0.0229(9) 0.0214(9) 0.0074(8) 0.0015(7) 0.0087(8)
C2 0.0244(9) 0.0270(10) 0.0243(9) 0.0099(8) 0.0015(7) 0.0079(8)
C3 0.0200(9) 0.0319(10) 0.0236(9) 0.0064(8) 0.0016(7) 0.0079(8)
C4 0.0262(9) 0.0268(10) 0.0245(10) 0.0032(8) -0.0003(8) 0.0098(8)
C5 0.0264(9) 0.0248(9) 0.0227(9) 0.0066(8) -0.0002(7) 0.0083(8)
C6 0.0218(9) 0.0212(9) 0.0309(10) 0.0061(8) 0.0011(8) 0.0077(8)
C7 0.0228(8) 0.0213(9) 0.0297(10) 0.0057(7) 0.0037(8) 0.0087(8)
C11 0.0311(10) 0.0260(10) 0.0411(12) 0.0058(9) 0.0022(9) 0.0123(9)
C12 0.0340(11) 0.0326(12) 0.0573(15) 0.0077(10) -0.0095(10) 0.0105(11)
C13 0.0468(13) 0.0446(14) 0.0541(15) 0.0163(11) 0.0188(11) 0.0200(12)
C14 0.0403(12) 0.0321(12) 0.0696(17) 0.0013(10) 0.0009(12) 0.0245(12)
C15 0.0456(13) 0.0314(11) 0.0549(15) 0.0075(10) -0.0121(11) 0.0176(11)
C16 0.0462(12) 0.0323(12) 0.0465(14) 0.0156(10) 0.0078(11) 0.0052(10)
C21 0.0299(10) 0.0377(11) 0.0361(11) 0.0165(9) 0.0043(9) 0.0138(9)
C51 0.0387(11) 0.0213(9) 0.0283(10) 0.0108(9) -0.0008(8) 0.0080(8)
C52 0.0445(12) 0.0326(11) 0.0304(11) 0.0163(10) 0.0018(9) 0.0079(9)
C53 0.0577(14) 0.0446(13) 0.0366(13) 0.0220(12) 0.0132(11) 0.0121(11)
C54 0.0837(19) 0.0427(14) 0.0246(11) 0.0261(14) 0.0084(12) 0.0068(10)
C55 0.0724(17) 0.0331(12) 0.0315(12) 0.0121(12) -0.0110(12) 0.0059(10)
C56 0.0459(12) 0.0272(11) 0.0361(12) 0.0074(10) -0.0078(10) 0.0079(9)
C61 0.0274(9) 0.0283(10) 0.0321(11) 0.0057(8) -0.0032(8) 0.0071(9)

loop_
_atom_type_symbol
_atom_type_radius_bond
S 1.02
Si 1.11
O 0.73
C 0.77
H 0.32

loop_
_geom_angle_atom_site_label_1
_geom_angle_atom_site_label_2
_geom_angle_atom_site_label_3
_geom_angle
O51 S51 O52 118.46(9)
O51 S51 C51 109.11(9)
O52 S51 C51 107.58(8)
O51 S51 C5 109.94(8)
O52 S51 C5 107.58(8)
C51 S51 C5 103.05(9)
O11 Si11 C15 103.92(9)
O11 Si11 C16 111.05(9)
C15 Si11 C16 110.79(11)
O11 Si11 C11 110.99(8)
C15 Si11 C11 110.43(11)
C16 Si11 C11 109.56(10)
C1 O11 Si11 129.62(11)
C3 O31 H31 109.50
O11 C1 C7 106.07(14)
O11 C1 C2 107.85(14)
C7 C1 C2 115.91(15)
O11 C1 H1 108.90
C7 C1 H1 108.90
C2 C1 H1 108.90
C21 C2 C1 109.95(15)
C21 C2 C3 109.04(15)
C1 C2 C3 112.86(14)
C21 C2 H2 108.30
C1 C2 H2 108.30
C3 C2 H2 108.30
O31 C3 C4 106.91(16)
O31 C3 C2 108.87(14)
C4 C3 C2 115.07(15)
O31 C3 H3 108.60
C4 C3 H3 108.60
C2 C3 H3 108.60
C5 C4 C3 126.45(18)
C5 C4 H4 116.80
C3 C4 H4 116.80
C4 C5 C6 127.87(17)
C4 C5 S51 116.85(15)
C6 C5 S51 115.25(12)
C5 C6 C61 111.61(16)
C5 C6 C7 111.07(15)
C61 C6 C7 113.72(15)
C5 C6 H6 106.70
C61 C6 H6 106.70
C7 C6 H6 106.70
C1 C7 C6 118.28(16)
C1 C7 H7A 107.70
C6 C7 H7A 107.70
C1 C7 H7B 107.70
C6 C7 H7B 107.70
H7A C7 H7B 107.10
C12 C11 C13 109.23(17)
C12 C11 C14 108.61(17)
C13 C11 C14 108.40(19)
C12 C11 Si11 111.83(16)
C13 C11 Si11 110.02(14)
C14 C11 Si11 108.67(14)
C11 C12 H12A 109.50
C11 C12 H12B 109.50
H12A C12 H12B 109.50
C11 C12 H12C 109.50
H12A C12 H12C 109.50
H12B C12 H12C 109.50
C11 C13 H13A 109.50
C11 C13 H13B 109.50
H13A C13 H13B 109.50
C11 C13 H13C 109.50
H13A C13 H13C 109.50
H13B C13 H13C 109.50
C11 C14 H14A 109.50
C11 C14 H14B 109.50
H14A C14 H14B 109.50
C11 C14 H14C 109.50
H14A C14 H14C 109.50
H14B C14 H14C 109.50
Si11 C15 H15A 109.50
Si11 C15 H15B 109.50
H15A C15 H15B 109.50
Si11 C15 H15C 109.50
H15A C15 H15C 109.50
H15B C15 H15C 109.50
Si11 C16 H16A 109.50
Si11 C16 H16B 109.50
H16A C16 H16B 109.50
Si11 C16 H16C 109.50
H16A C16 H16C 109.50
H16B C16 H16C 109.50
C2 C21 H21A 109.50
C2 C21 H21B 109.50
H21A C21 H21B 109.50
C2 C21 H21C 109.50
H21A C21 H21C 109.50
H21B C21 H21C 109.50
C56 C51 C52 121.06(19)
C56 C51 S51 118.93(16)
C52 C51 S51 120.00(15)
C53 C52 C51 118.6(2)
C53 C52 H52 120.70
C51 C52 H52 120.70
C54 C53 C52 119.9(2)
C54 C53 H53 120.10
C52 C53 H53 120.10
C55 C54 C53 121.1(2)
C55 C54 H54 119.50
C53 C54 H54 119.50
C54 C55 C56 119.9(2)
C54 C55 H55 120.00
C56 C55 H55 120.00
C55 C56 C51 119.4(2)
C55 C56 H56 120.30
C51 C56 H56 120.30
C6 C61 H61A 109.50
C6 C61 H61B 109.50
H61A C61 H61B 109.50
C6 C61 H61C 109.50
H61A C61 H61C 109.50
H61B C61 H61C 109.50

loop_
_geom_bond_atom_site_label_1
_geom_bond_atom_site_label_2
_geom_bond_distance
S51 O51 1.4407(14)
S51 O52 1.4493(13)
S51 C51 1.761(2)
S51 C5 1.7717(18)
Si11 O11 1.6596(13)
Si11 C15 1.859(2)
Si11 C16 1.868(2)
Si11 C11 1.890(2)
O11 C1 1.434(2)
O31 C3 1.429(2)
O31 H31 0.8200
C1 C7 1.532(2)
C1 C2 1.537(2)
C1 H1 0.9800
C2 C21 1.533(2)
C2 C3 1.542(3)
C2 H2 0.9800
C3 C4 1.513(2)
C3 H3 0.9800
C4 C5 1.330(2)
C4 H4 0.9300
C5 C6 1.508(3)
C6 C61 1.533(3)
C6 C7 1.538(3)
C6 H6 0.9800
C7 H7A 0.9700
C7 H7B 0.9700
C11 C12 1.529(3)
C11 C13 1.538(3)
C11 C14 1.546(3)
C12 H12A 0.9600
C12 H12B 0.9600
C12 H12C 0.9600
C13 H13A 0.9600
C13 H13B 0.9600
C13 H13C 0.9600
C14 H14A 0.9600
C14 H14B 0.9600
C14 H14C 0.9600
C15 H15A 0.9600
C15 H15B 0.9600
C15 H15C 0.9600
C16 H16A 0.9600
C16 H16B 0.9600
C16 H16C 0.9600
C21 H21A 0.9600
C21 H21B 0.9600
C21 H21C 0.9600
C51 C56 1.390(3)
C51 C52 1.391(3)
C52 C53 1.388(3)
C52 H52 0.9300
C53 C54 1.387(3)
C53 H53 0.9300
C54 C55 1.368(3)
C54 H54 0.9300
C55 C56 1.379(3)
C55 H55 0.9300
C56 H56 0.9300
C61 H61A 0.9600
C61 H61B 0.9600
C61 H61C 0.9600

loop_
_geom_hbond_atom_site_label_D
_geom_hbond_atom_site_label_H
_geom_hbond_atom_site_label_A
_geom_hbond_distance_DH
_geom_hbond_distance_HA
_geom_hbond_distance_DA
_geom_hbond_angle_DHA
_geom_hbond_site_symmetry_A
O31 H31 O52 0.820214 2.0206(14) 2.823(2) 165.76(7) 2_675

loop_
_geom_torsion_atom_site_label_1
_geom_torsion_atom_site_label_2
_geom_torsion_atom_site_label_3
_geom_torsion_atom_site_label_4
_geom_torsion
C15 Si11 O11 C1 153.28(15)
C16 Si11 O11 C1 34.12(16)
C11 Si11 O11 C1 -88.01(15)
Si11 O11 C1 C7 112.26(14)
Si11 O11 C1 C2 -122.96(14)
O11 C1 C2 C21 54.49(19)
C7 C1 C2 C21 173.15(16)
O11 C1 C2 C3 176.48(13)
C7 C1 C2 C3 -64.9(2)
C21 C2 C3 O31 -46.2(2)
C1 C2 C3 O31 -168.74(14)
C21 C2 C3 C4 -166.19(15)
C1 C2 C3 C4 71.3(2)
O31 C3 C4 C5 -179.98(18)
C2 C3 C4 C5 -59.0(3)
C3 C4 C5 C6 3.0(3)
C3 C4 C5 S51 -179.10(15)
O51 S51 C5 C4 4.38(18)
O52 S51 C5 C4 134.68(15)
C51 S51 C5 C4 -111.83(16)
O51 S51 C5 C6 -177.43(13)
O52 S51 C5 C6 -47.13(16)
C51 S51 C5 C6 66.36(15)
C4 C5 C6 C61 -76.4(2)
S51 C5 C6 C61 105.65(15)
C4 C5 C6 C7 51.6(3)
S51 C5 C6 C7 -126.31(14)
O11 C1 C7 C6 -170.83(15)
C2 C1 C7 C6 69.5(2)
C5 C6 C7 C1 -72.0(2)
C61 C6 C7 C1 54.9(2)
O11 Si11 C11 C12 75.08(15)
C15 Si11 C11 C12 -170.22(14)
C16 Si11 C11 C12 -47.92(17)
O11 Si11 C11 C13 -46.50(17)
C15 Si11 C11 C13 68.20(17)
C16 Si11 C11 C13 -169.50(15)
O11 Si11 C11 C14 -165.04(14)
C15 Si11 C11 C14 -50.34(18)
C16 Si11 C11 C14 71.97(18)
O51 S51 C51 C56 -33.82(18)
O52 S51 C51 C56 -163.52(15)
C5 S51 C51 C56 82.98(17)
O51 S51 C51 C52 147.37(16)
O52 S51 C51 C52 17.66(18)
C5 S51 C51 C52 -95.83(17)
C56 C51 C52 C53 -1.0(3)
S51 C51 C52 C53 177.79(16)
C51 C52 C53 C54 0.6(3)
C52 C53 C54 C55 -0.1(3)
C53 C54 C55 C56 0.0(4)
C54 C55 C56 C51 -0.4(3)
C52 C51 C56 C55 0.9(3)
S51 C51 C56 C55 -177.86(16)
